data_2017876
loop_
_publ_author_name
'Darshan, Govindaiah'
Vasu
'Chopra, Deepak'
'Saravanan, Janardhanan'

_publ_section_title
;
 <i>N</i>-(<i>X</i>-Methylphenyl)-2-{(<i>Z</i>)-[(2,3,4-trimethoxyphenyl)methylidene]amino}-4,5,6,7-tetrahydro-1-benzothiophene-3-carboxamide,
 where <i>X</i> = 2 and 3
;
_journal_coeditor_code BI3001
_journal_issue 12
_journal_name_full 'Acta Crystallographica Section C'
_journal_page_first o571
_journal_page_last o574
_journal_paper_doi 10.1107/S0108270110040448
_journal_volume 66
_journal_year 2010
_chemical_formula_iupac 'C26 H28 N2 O4 S'
_chemical_formula_moiety 'C26 H28 N2 O4 S'
_chemical_formula_sum 'C26 H28 N2 O4 S'
_chemical_formula_weight 464.57
_chemical_name_systematic
;
<i>N</i>-(3-Methylphenyl)-2-{(<i>Z</i>)-[(2,3,4-\
trimethoxyphenyl)methylidene]amino}-4,5,6,7-tetrahydro-\
1-benzothiophene-3-carboxamide
;
_space_group_IT_number 2
_symmetry_cell_setting triclinic
_symmetry_space_group_name_Hall '-P 1'
_symmetry_space_group_name_H-M 'P -1'
_atom_sites_solution_hydrogens geom
_atom_sites_solution_primary direct
_atom_sites_solution_secondary difmap
_cell_angle_alpha 70.790(3)
_cell_angle_beta 76.059(3)
_cell_angle_gamma 78.143(4)
_cell_formula_units_Z 2
_cell_length_a 8.7346(17)
_cell_length_b 10.187(2)
_cell_length_c 14.253(3)
_cell_measurement_reflns_used 677
_cell_measurement_temperature 290(2)
_cell_measurement_theta_max 26.4
_cell_measurement_theta_min 1.4
_cell_volume 1151.3(4)
_computing_cell_refinement 'SAINT (Bruker, 2000)'
_computing_data_collection 'SMART (Bruker, 2000)'
_computing_data_reduction 'SAINT (Bruker, 2000)'
_computing_molecular_graphics
;
ORTEP-3 for Windows (Farrugia, 1997) and CAMERON (Watkin <i>et al.</i>,
1993)
;
_computing_publication_material 'PLATON (Spek, 2009)'
_computing_structure_refinement 'SHELXL97 (Sheldrick, 2008)'
_computing_structure_solution 'SHELXS97 (Sheldrick, 2008)'
_diffrn_ambient_temperature 290(2)
_diffrn_measured_fraction_theta_full 0.988
_diffrn_measured_fraction_theta_max 0.988
_diffrn_measurement_device_type 'Bruker SMART CCD area-detector'
_diffrn_measurement_method '\f and \w scans'
_diffrn_radiation_monochromator graphite
_diffrn_radiation_source 'fine-focus sealed tube'
_diffrn_radiation_type MoK\a
_diffrn_radiation_wavelength 0.71073
_diffrn_reflns_av_R_equivalents 0.0337
_diffrn_reflns_av_sigmaI/netI 0.0401
_diffrn_reflns_limit_h_max 10
_diffrn_reflns_limit_h_min -10
_diffrn_reflns_limit_k_max 12
_diffrn_reflns_limit_k_min -12
_diffrn_reflns_limit_l_max 17
_diffrn_reflns_limit_l_min -17
_diffrn_reflns_number 9094
_diffrn_reflns_theta_full 26.00
_diffrn_reflns_theta_max 26.00
_diffrn_reflns_theta_min 1.54
_diffrn_standards_number 0
_exptl_absorpt_coefficient_mu 0.177
_exptl_absorpt_correction_T_max 0.981
_exptl_absorpt_correction_T_min 0.950
_exptl_absorpt_correction_type multi-scan
_exptl_absorpt_process_details '(SADABS; Sheldrick, 1996)'
_exptl_crystal_colour yellow
_exptl_crystal_density_diffrn 1.340
_exptl_crystal_density_method 'not measured'
_exptl_crystal_description needle
_exptl_crystal_F_000 492
_exptl_crystal_size_max 0.32
_exptl_crystal_size_mid 0.12
_exptl_crystal_size_min 0.11
_refine_diff_density_max 0.177
_refine_diff_density_min -0.199
_refine_ls_extinction_method none
_refine_ls_goodness_of_fit_ref 1.022
_refine_ls_hydrogen_treatment constr
_refine_ls_matrix_type full
_refine_ls_number_parameters 321
_refine_ls_number_reflns 4468
_refine_ls_number_restraints 6
_refine_ls_restrained_S_all 1.024
_refine_ls_R_factor_all 0.0551
_refine_ls_R_factor_gt 0.0408
_refine_ls_shift/su_max 0.001
_refine_ls_shift/su_mean 0.000
_refine_ls_structure_factor_coef Fsqd
_refine_ls_weighting_details 'calc w = 1/[\s^2^(Fo^2^)+(0.0636P)^2^] where P=(Fo^2^+2Fc^2^)/3'
_refine_ls_weighting_scheme calc
_refine_ls_wR_factor_gt 0.1095
_refine_ls_wR_factor_ref 0.1153
_reflns_number_gt 3431
_reflns_number_total 4468
_reflns_threshold_expression I>2\s(I)
_cod_data_source_file bi3001.cif
_cod_data_source_block I
_cod_database_code 2017876

loop_
_symmetry_equiv_pos_site_id
_symmetry_equiv_pos_as_xyz
1 x,y,z
2 -x,-y,-z

loop_
_atom_site_type_symbol
_atom_site_label
_atom_site_fract_x
_atom_site_fract_y
_atom_site_fract_z
_atom_site_U_iso_or_equiv
_atom_site_adp_type
_atom_site_calc_flag
_atom_site_refinement_flags
_atom_site_occupancy
_atom_site_disorder_assembly
_atom_site_disorder_group
S S1 0.09791(5) 0.51543(5) 1.12681(3) 0.05396(17) Uani d . 1 . .
O O1 0.37599(16) 0.04015(13) 1.24642(9) 0.0678(4) Uani d . 1 . .
O O2 0.40505(16) 0.87101(13) 0.59515(9) 0.0585(4) Uani d . 1 . .
O O3 0.62516(15) 0.68414(14) 0.52484(9) 0.0592(4) Uani d . 1 . .
O O4 0.70244(15) 0.42993(13) 0.64023(8) 0.0570(3) Uani d . 1 . .
N N1 0.49608(15) 0.14808(13) 1.08861(10) 0.0408(3) Uani d . 1 . .
H H1 0.4939 0.2266 1.0413 0.049 Uiso calc R 1 . .
N N2 0.34346(15) 0.41569(13) 0.99614(9) 0.0381(3) Uani d . 1 . .
C C1 0.0561(2) 0.40817(18) 1.24863(12) 0.0457(4) Uani d . 1 A .
C C2 0.15290(18) 0.28338(17) 1.26339(11) 0.0395(4) Uani d . 1 A .
C C3 0.26671(18) 0.27286(16) 1.17358(11) 0.0362(4) Uani d . 1 . .
C C4 0.25236(18) 0.39208(16) 1.09304(11) 0.0381(4) Uani d . 1 . .
C C5 0.38372(19) 0.14322(17) 1.17302(12) 0.0395(4) Uani d . 1 . .
C C6 0.61650(18) 0.03984(16) 1.06873(12) 0.0372(4) Uani d . 1 . .
C C7 0.6310(2) -0.09580(17) 1.13464(13) 0.0464(4) Uani d . 1 . .
H H7 0.5612 -0.1192 1.1963 0.056 Uiso calc R 1 . .
C C8 0.7512(2) -0.19489(18) 1.10652(15) 0.0555(5) Uani d . 1 . .
H H8 0.7613 -0.2858 1.1500 0.067 Uiso calc R 1 . .
C C9 0.8558(2) -0.16263(19) 1.01625(15) 0.0541(5) Uani d . 1 . .
H H9 0.9351 -0.2317 0.9992 0.065 Uiso calc R 1 . .
C C10 0.84419(19) -0.02838(19) 0.95049(13) 0.0471(4) Uani d . 1 . .
C C11 0.72418(18) 0.07171(18) 0.97841(12) 0.0437(4) Uani d . 1 . .
H H11 0.7159 0.1629 0.9352 0.052 Uiso calc R 1 . .
C C12 0.9593(2) 0.0052(2) 0.85165(15) 0.0662(6) Uani d . 1 . .
H H12A 0.9137 -0.0041 0.7996 0.099 Uiso calc R 1 . .
H H12B 1.0565 -0.0584 0.8576 0.099 Uiso calc R 1 . .
H H12C 0.9812 0.0998 0.8345 0.099 Uiso calc R 1 . .
C C13 0.31639(19) 0.53219(17) 0.92877(12) 0.0426(4) Uani d . 1 . .
H H13 0.2369 0.5994 0.9483 0.051 Uiso calc R 1 . .
C C14 0.39902(19) 0.56843(17) 0.82464(11) 0.0390(4) Uani d . 1 . .
C C15 0.51463(19) 0.47337(17) 0.78672(11) 0.0413(4) Uani d . 1 . .
H H15 0.5422 0.3839 0.8285 0.050 Uiso calc R 1 . .
C C16 0.5887(2) 0.51310(18) 0.68580(12) 0.0427(4) Uani d . 1 . .
C C17 0.5458(2) 0.64670(18) 0.62312(11) 0.0436(4) Uani d . 1 . .
C C18 0.4332(2) 0.74232(17) 0.66224(12) 0.0442(4) Uani d . 1 . .
C C19 0.3583(2) 0.70253(17) 0.76255(12) 0.0444(4) Uani d . 1 . .
H H19 0.2807 0.7655 0.7885 0.053 Uiso calc R 1 . .
C C20 0.5353(3) 0.6985(3) 0.45040(14) 0.0894(8) Uani d . 1 . .
H H20A 0.4753 0.6212 0.4715 0.134 Uiso calc R 1 . .
H H20B 0.6061 0.6990 0.3873 0.134 Uiso calc R 1 . .
H H20C 0.4637 0.7849 0.4421 0.134 Uiso calc R 1 . .
C C21 0.3006(3) 0.97604(19) 0.63161(15) 0.0660(6) Uani d . 1 . .
H H21A 0.1971 0.9468 0.6587 0.099 Uiso calc R 1 . .
H H21B 0.2929 1.0616 0.5772 0.099 Uiso calc R 1 . .
H H21C 0.3405 0.9914 0.6837 0.099 Uiso calc R 1 . .
C C22 0.7609(2) 0.2980(2) 0.70104(14) 0.0646(6) Uani d . 1 . .
H H22A 0.7962 0.3100 0.7561 0.097 Uiso calc R 1 . .
H H22B 0.8485 0.2546 0.6612 0.097 Uiso calc R 1 . .
H H22C 0.6777 0.2396 0.7273 0.097 Uiso calc R 1 . .
C C23 0.1366(2) 0.17597(19) 1.36597(11) 0.0488(4) Uani d D 1 . .
H H23A 0.2287 0.1679 1.3953 0.059 Uiso d PR 0.686(7) A 1
H H23B 0.1334 0.0854 1.3584 0.059 Uiso d PR 0.686(7) A 1
H H23C 0.2419 0.1358 1.3810 0.059 Uiso d PR 0.314(7) A 2
H H23D 0.0855 0.1009 1.3643 0.059 Uiso d PR 0.314(7) A 2
C C24A -0.0146(5) 0.2168(5) 1.4383(4) 0.0578(12) Uani d PD 0.686(7) A 1
H H24A -0.1067 0.1953 1.4222 0.069 Uiso calc PR 0.686(7) A 1
H H24B -0.0067 0.1613 1.5073 0.069 Uiso calc PR 0.686(7) A 1
C C25A -0.0378(5) 0.3710(4) 1.4307(2) 0.0594(11) Uani d PD 0.686(7) A 1
H H25A -0.1267 0.3914 1.4820 0.071 Uiso calc PR 0.686(7) A 1
H H25B 0.0570 0.3950 1.4416 0.071 Uiso calc PR 0.686(7) A 1
C C24B 0.0432(10) 0.2384(13) 1.4515(7) 0.061(3) Uani d PD 0.314(7) A 2
H H24C 0.0175 0.1637 1.5134 0.073 Uiso calc PR 0.314(7) A 2
H H24D 0.1069 0.2965 1.4638 0.073 Uiso calc PR 0.314(7) A 2
C C25B -0.1091(9) 0.3264(10) 1.4190(5) 0.064(3) Uani d PD 0.314(7) A 2
H H25C -0.1758 0.3575 1.4749 0.077 Uiso calc PR 0.314(7) A 2
H H25D -0.1675 0.2696 1.4012 0.077 Uiso calc PR 0.314(7) A 2
C C26 -0.0702(2) 0.4565(2) 1.32661(13) 0.0585(5) Uani d D 1 . .
H H26A -0.1741 0.4452 1.3197 0.070 Uiso d PR 0.686(7) A 1
H H26B -0.0689 0.5551 1.3170 0.070 Uiso d PR 0.686(7) A 1
H H26C -0.1653 0.5014 1.2988 0.070 Uiso d PR 0.314(7) A 2
H H26D -0.0328 0.5240 1.3475 0.070 Uiso d PR 0.314(7) A 2

loop_
_atom_site_aniso_label
_atom_site_aniso_U_11
_atom_site_aniso_U_22
_atom_site_aniso_U_33
_atom_site_aniso_U_12
_atom_site_aniso_U_13
_atom_site_aniso_U_23
S1 0.0572(3) 0.0502(3) 0.0350(3) 0.0146(2) 0.0018(2) -0.0076(2)
O1 0.0810(9) 0.0466(7) 0.0433(8) 0.0103(7) 0.0091(7) 0.0033(6)
O2 0.0766(9) 0.0434(7) 0.0397(7) -0.0044(6) -0.0079(6) 0.0042(6)
O3 0.0692(8) 0.0663(9) 0.0292(6) -0.0155(7) 0.0008(6) -0.0005(6)
O4 0.0676(8) 0.0544(8) 0.0330(6) 0.0012(6) 0.0090(6) -0.0106(6)
N1 0.0429(8) 0.0347(7) 0.0345(7) 0.0010(6) -0.0017(6) -0.0043(6)
N2 0.0424(7) 0.0386(7) 0.0273(7) -0.0017(6) -0.0007(6) -0.0085(6)
C1 0.0448(9) 0.0527(10) 0.0312(9) -0.0014(8) 0.0026(7) -0.0117(8)
C2 0.0391(9) 0.0466(10) 0.0297(8) -0.0067(7) -0.0007(7) -0.0109(7)
C3 0.0381(8) 0.0387(9) 0.0293(8) -0.0048(7) -0.0036(7) -0.0089(7)
C4 0.0408(9) 0.0389(9) 0.0288(8) -0.0006(7) -0.0013(7) -0.0091(7)
C5 0.0434(9) 0.0387(9) 0.0308(8) -0.0028(7) -0.0050(7) -0.0059(7)
C6 0.0359(8) 0.0384(9) 0.0389(9) -0.0013(7) -0.0099(7) -0.0135(7)
C7 0.0454(9) 0.0394(9) 0.0493(10) -0.0027(7) -0.0071(8) -0.0094(8)
C8 0.0570(11) 0.0374(10) 0.0657(13) 0.0053(8) -0.0159(10) -0.0109(9)
C9 0.0491(10) 0.0494(11) 0.0635(13) 0.0128(8) -0.0152(9) -0.0246(10)
C10 0.0385(9) 0.0573(11) 0.0462(10) 0.0049(8) -0.0108(8) -0.0212(9)
C11 0.0410(9) 0.0446(10) 0.0411(9) 0.0026(7) -0.0089(8) -0.0111(8)
C12 0.0501(11) 0.0834(15) 0.0554(12) 0.0143(10) -0.0041(9) -0.0259(11)
C13 0.0463(9) 0.0392(9) 0.0340(9) 0.0030(7) -0.0018(7) -0.0093(7)
C14 0.0436(9) 0.0390(9) 0.0304(8) -0.0067(7) -0.0038(7) -0.0065(7)
C15 0.0501(10) 0.0371(9) 0.0298(8) -0.0061(7) -0.0034(7) -0.0035(7)
C16 0.0456(9) 0.0450(10) 0.0342(9) -0.0093(8) 0.0005(7) -0.0111(8)
C17 0.0508(10) 0.0487(10) 0.0262(8) -0.0153(8) -0.0007(7) -0.0037(7)
C18 0.0524(10) 0.0400(9) 0.0344(9) -0.0104(8) -0.0100(8) 0.0003(7)
C19 0.0505(10) 0.0386(9) 0.0375(9) -0.0020(8) -0.0067(8) -0.0061(8)
C20 0.132(2) 0.109(2) 0.0365(11) -0.0496(17) -0.0137(13) -0.0139(12)
C21 0.0903(15) 0.0417(11) 0.0564(12) -0.0005(10) -0.0216(11) -0.0011(9)
C22 0.0756(14) 0.0552(12) 0.0459(11) 0.0066(10) 0.0072(10) -0.0149(10)
C23 0.0518(10) 0.0553(11) 0.0300(9) -0.0089(8) 0.0017(8) -0.0062(8)
C24A 0.056(3) 0.073(2) 0.0343(19) -0.015(2) 0.0065(19) -0.0096(16)
C25A 0.054(2) 0.084(3) 0.0356(16) -0.0101(18) 0.0113(15) -0.0249(16)
C24B 0.049(5) 0.089(7) 0.035(4) -0.006(5) -0.002(4) -0.012(4)
C25B 0.043(4) 0.102(7) 0.037(4) -0.003(4) 0.000(3) -0.016(4)
C26 0.0521(11) 0.0696(13) 0.0432(10) 0.0034(9) 0.0076(9) -0.0214(10)

loop_
_atom_type_symbol
_atom_type_description
_atom_type_scat_dispersion_real
_atom_type_scat_dispersion_imag
_atom_type_scat_source
S S 0.1246 0.1234 'International Tables Vol C Tables 4.2.6.8 and 6.1.1.4'
O O 0.0106 0.0060 'International Tables Vol C Tables 4.2.6.8 and 6.1.1.4'
N N 0.0061 0.0033 'International Tables Vol C Tables 4.2.6.8 and 6.1.1.4'
H H 0.0000 0.0000 'International Tables Vol C Tables 4.2.6.8 and 6.1.1.4'
C C 0.0033 0.0016 'International Tables Vol C Tables 4.2.6.8 and 6.1.1.4'

loop_
_geom_angle_atom_site_label_1
_geom_angle_atom_site_label_2
_geom_angle_atom_site_label_3
_geom_angle_site_symmetry_1
_geom_angle_site_symmetry_3
_geom_angle
_geom_angle_publ_flag
C1 S1 C4 . . 91.96(8) ?
C18 O2 C21 . . 117.93(14) ?
C17 O3 C20 . . 115.75(15) ?
C16 O4 C22 . . 117.93(13) ?
C5 N1 C6 . . 127.79(14) ?
C5 N1 H1 . . 116.1 ?
C6 N1 H1 . . 116.1 ?
C13 N2 C4 . . 119.94(13) ?
C2 C1 C26 . . 126.59(16) ?
C2 C1 S1 . . 112.29(12) ?
C26 C1 S1 . . 121.08(13) ?
C1 C2 C3 . . 112.47(14) ?
C1 C2 C23 . . 120.23(15) ?
C3 C2 C23 . . 127.29(15) ?
C4 C3 C2 . . 112.49(14) ?
C4 C3 C5 . . 126.32(14) ?
C2 C3 C5 . . 121.19(14) ?
C3 C4 N2 . . 126.91(14) ?
C3 C4 S1 . . 110.80(11) ?
N2 C4 S1 . . 122.28(11) ?
O1 C5 N1 . . 122.85(15) ?
O1 C5 C3 . . 120.19(14) ?
N1 C5 C3 . . 116.96(14) ?
C11 C6 C7 . . 119.14(15) ?
C11 C6 N1 . . 117.46(14) ?
C7 C6 N1 . . 123.40(15) ?
C8 C7 C6 . . 118.65(16) ?
C8 C7 H7 . . 120.7 ?
C6 C7 H7 . . 120.7 ?
C9 C8 C7 . . 121.70(17) ?
C9 C8 H8 . . 119.2 ?
C7 C8 H8 . . 119.2 ?
C8 C9 C10 . . 120.43(16) ?
C8 C9 H9 . . 119.8 ?
C10 C9 H9 . . 119.8 ?
C9 C10 C11 . . 118.16(17) ?
C9 C10 C12 . . 119.82(17) ?
C11 C10 C12 . . 122.01(17) ?
C6 C11 C10 . . 121.91(16) ?
C6 C11 H11 . . 119.0 ?
C10 C11 H11 . . 119.0 ?
C10 C12 H12A . . 109.5 ?
C10 C12 H12B . . 109.5 ?
H12A C12 H12B . . 109.5 ?
C10 C12 H12C . . 109.5 ?
H12A C12 H12C . . 109.5 ?
H12B C12 H12C . . 109.5 ?
N2 C13 C14 . . 125.47(15) ?
N2 C13 H13 . . 117.3 ?
C14 C13 H13 . . 117.3 ?
C15 C14 C19 . . 120.48(14) ?
C15 C14 C13 . . 121.80(14) ?
C19 C14 C13 . . 117.73(15) ?
C16 C15 C14 . . 119.38(15) ?
C16 C15 H15 . . 120.3 ?
C14 C15 H15 . . 120.3 ?
O4 C16 C15 . . 124.81(15) ?
O4 C16 C17 . . 115.05(14) ?
C15 C16 C17 . . 120.13(16) ?
O3 C17 C18 . . 121.14(15) ?
O3 C17 C16 . . 118.59(15) ?
C18 C17 C16 . . 120.10(14) ?
O2 C18 C19 . . 125.17(16) ?
O2 C18 C17 . . 115.04(15) ?
C19 C18 C17 . . 119.79(15) ?
C18 C19 C14 . . 120.06(16) ?
C18 C19 H19 . . 120.0 ?
C14 C19 H19 . . 120.0 ?
O3 C20 H20A . . 109.5 ?
O3 C20 H20B . . 109.5 ?
H20A C20 H20B . . 109.5 ?
O3 C20 H20C . . 109.5 ?
H20A C20 H20C . . 109.5 ?
H20B C20 H20C . . 109.5 ?
O2 C21 H21A . . 109.5 ?
O2 C21 H21B . . 109.5 ?
H21A C21 H21B . . 109.5 ?
O2 C21 H21C . . 109.5 ?
H21A C21 H21C . . 109.5 ?
H21B C21 H21C . . 109.5 ?
O4 C22 H22A . . 109.5 ?
O4 C22 H22B . . 109.5 ?
H22A C22 H22B . . 109.5 ?
O4 C22 H22C . . 109.5 ?
H22A C22 H22C . . 109.5 ?
H22B C22 H22C . . 109.5 ?
C2 C23 C24B . . 113.0(5) ?
C2 C23 C24A . . 111.6(2) ?
C2 C23 H23A . . 109.5 ?
C24A C23 H23A . . 108.7 ?
C2 C23 H23B . . 109.1 ?
C24A C23 H23B . . 109.9 ?
H23A C23 H23B . . 108.0 ?
C2 C23 H23C . . 109.1 ?
C24B C23 H23C . . 107.6 ?
C2 C23 H23D . . 108.9 ?
C24B C23 H23D . . 110.3 ?
H23A C23 H23D . . 127.9 ?
H23C C23 H23D . . 107.9 ?
C25A C24A C23 . . 111.8(3) ?
C25A C24A H24A . . 109.3 ?
C23 C24A H24A . . 109.3 ?
C25A C24A H24B . . 109.3 ?
C23 C24A H24B . . 109.3 ?
H24A C24A H24B . . 107.9 ?
C26 C25A C24A . . 108.9(4) ?
C26 C25A H25A . . 109.9 ?
C24A C25A H25A . . 109.9 ?
C26 C25A H25B . . 109.9 ?
C24A C25A H25B . . 109.9 ?
H25A C25A H25B . . 108.3 ?
C25B C24B C23 . . 108.1(7) ?
C25B C24B H24C . . 110.1 ?
C23 C24B H24C . . 110.1 ?
C25B C24B H24D . . 110.1 ?
C23 C24B H24D . . 110.1 ?
H24C C24B H24D . . 108.4 ?
C24B C25B C26 . . 110.7(8) ?
C24B C25B H25C . . 109.5 ?
C26 C25B H25C . . 109.5 ?
C24B C25B H25D . . 109.5 ?
C26 C25B H25D . . 109.5 ?
H25C C25B H25D . . 108.1 ?
C1 C26 C25A . . 108.99(18) ?
C1 C26 C25B . . 108.5(3) ?
C1 C26 H26A . . 109.9 ?
C25A C26 H26A . . 110.2 ?
C1 C26 H26B . . 109.6 ?
C25A C26 H26B . . 109.7 ?
H26A C26 H26B . . 108.4 ?
C1 C26 H26C . . 110.1 ?
C25B C26 H26C . . 109.8 ?
C1 C26 H26D . . 109.9 ?
C25B C26 H26D . . 110.1 ?
H26C C26 H26D . . 108.4 ?

loop_
_geom_bond_atom_site_label_1
_geom_bond_atom_site_label_2
_geom_bond_site_symmetry_2
_geom_bond_distance
_geom_bond_publ_flag
S1 C1 . 1.7182(17) ?
S1 C4 . 1.7376(16) ?
O1 C5 . 1.2141(18) ?
O2 C18 . 1.3600(19) ?
O2 C21 . 1.408(2) ?
O3 C17 . 1.3700(18) ?
O3 C20 . 1.420(2) ?
O4 C16 . 1.354(2) ?
O4 C22 . 1.408(2) ?
N1 C5 . 1.351(2) ?
N1 C6 . 1.4099(19) ?
N1 H1 . 0.8600 ?
N2 C13 . 1.2770(19) ?
N2 C4 . 1.3889(18) ?
C1 C2 . 1.358(2) ?
C1 C26 . 1.497(2) ?
C2 C3 . 1.439(2) ?
C2 C23 . 1.505(2) ?
C3 C4 . 1.378(2) ?
C3 C5 . 1.496(2) ?
C6 C11 . 1.384(2) ?
C6 C7 . 1.393(2) ?
C7 C8 . 1.382(2) ?
C7 H7 . 0.9300 ?
C8 C9 . 1.370(2) ?
C8 H8 . 0.9300 ?
C9 C10 . 1.380(2) ?
C9 H9 . 0.9300 ?
C10 C11 . 1.387(2) ?
C10 C12 . 1.501(3) ?
C11 H11 . 0.9300 ?
C12 H12A . 0.9600 ?
C12 H12B . 0.9600 ?
C12 H12C . 0.9600 ?
C13 C14 . 1.447(2) ?
C13 H13 . 0.9300 ?
C14 C15 . 1.389(2) ?
C14 C19 . 1.390(2) ?
C15 C16 . 1.388(2) ?
C15 H15 . 0.9300 ?
C16 C17 . 1.394(2) ?
C17 C18 . 1.388(2) ?
C18 C19 . 1.383(2) ?
C19 H19 . 0.9300 ?
C20 H20A . 0.9600 ?
C20 H20B . 0.9600 ?
C20 H20C . 0.9600 ?
C21 H21A . 0.9600 ?
C21 H21B . 0.9600 ?
C21 H21C . 0.9600 ?
C22 H22A . 0.9600 ?
C22 H22B . 0.9600 ?
C22 H22C . 0.9600 ?
C23 C24B . 1.541(8) ?
C23 C24A . 1.543(4) ?
C23 H23A . 0.9699 ?
C23 H23B . 0.9700 ?
C23 H23C . 0.9700 ?
C23 H23D . 0.9700 ?
C24A C25A . 1.513(5) ?
C24A H24A . 0.9700 ?
C24A H24B . 0.9700 ?
C25A C26 . 1.513(4) ?
C25A H25A . 0.9700 ?
C25A H25B . 0.9700 ?
C24B C25B . 1.523(8) ?
C24B H24C . 0.9700 ?
C24B H24D . 0.9700 ?
C25B C26 . 1.558(7) ?
C25B H25C . 0.9700 ?
C25B H25D . 0.9700 ?
C26 H26A . 0.9700 ?
C26 H26B . 0.9700 ?
C26 H26C . 0.9700 ?
C26 H26D . 0.9700 ?

loop_
_geom_hbond_atom_site_label_D
_geom_hbond_atom_site_label_H
_geom_hbond_atom_site_label_A
_geom_hbond_site_symmetry_A
_geom_hbond_distance_DH
_geom_hbond_distance_HA
_geom_hbond_distance_DA
_geom_hbond_angle_DHA
N1 H1 N2 . 0.86 2.10 2.8169(18) 140.7

loop_
_geom_torsion_atom_site_label_1
_geom_torsion_atom_site_label_2
_geom_torsion_atom_site_label_3
_geom_torsion_atom_site_label_4
_geom_torsion_site_symmetry_1
_geom_torsion_site_symmetry_2
_geom_torsion_site_symmetry_3
_geom_torsion_site_symmetry_4
_geom_torsion
_geom_torsion_publ_flag
C4 S1 C1 C2 . . . . -0.82(14) ?
C4 S1 C1 C26 . . . . 176.92(15) ?
C26 C1 C2 C3 . . . . -177.15(16) ?
S1 C1 C2 C3 . . . . 0.44(19) ?
C26 C1 C2 C23 . . . . 1.4(3) ?
S1 C1 C2 C23 . . . . 178.94(12) ?
C1 C2 C3 C4 . . . . 0.3(2) ?
C23 C2 C3 C4 . . . . -178.04(15) ?
C1 C2 C3 C5 . . . . -179.36(14) ?
C23 C2 C3 C5 . . . . 2.3(2) ?
C2 C3 C4 N2 . . . . -179.98(14) ?
C5 C3 C4 N2 . . . . -0.3(3) ?
C2 C3 C4 S1 . . . . -0.92(18) ?
C5 C3 C4 S1 . . . . 178.75(12) ?
C13 N2 C4 C3 . . . . -179.96(16) ?
C13 N2 C4 S1 . . . . 1.1(2) ?
C1 S1 C4 C3 . . . . 0.99(13) ?
C1 S1 C4 N2 . . . . -179.90(14) ?
C6 N1 C5 O1 . . . . 2.0(3) ?
C6 N1 C5 C3 . . . . -178.52(13) ?
C4 C3 C5 O1 . . . . -173.70(16) ?
C2 C3 C5 O1 . . . . 5.9(2) ?
C4 C3 C5 N1 . . . . 6.8(2) ?
C2 C3 C5 N1 . . . . -173.54(14) ?
C5 N1 C6 C11 . . . . -176.58(14) ?
C5 N1 C6 C7 . . . . 3.8(2) ?
C11 C6 C7 C8 . . . . -1.2(2) ?
N1 C6 C7 C8 . . . . 178.38(14) ?
C6 C7 C8 C9 . . . . 0.3(3) ?
C7 C8 C9 C10 . . . . 0.4(3) ?
C8 C9 C10 C11 . . . . -0.1(3) ?
C8 C9 C10 C12 . . . . -179.75(17) ?
C7 C6 C11 C10 . . . . 1.5(2) ?
N1 C6 C11 C10 . . . . -178.13(14) ?
C9 C10 C11 C6 . . . . -0.8(2) ?
C12 C10 C11 C6 . . . . 178.82(15) ?
C4 N2 C13 C14 . . . . -178.07(15) ?
N2 C13 C14 C15 . . . . 2.9(3) ?
N2 C13 C14 C19 . . . . -177.44(16) ?
C19 C14 C15 C16 . . . . -0.5(2) ?
C13 C14 C15 C16 . . . . 179.13(15) ?
C22 O4 C16 C15 . . . . -6.1(3) ?
C22 O4 C16 C17 . . . . 174.72(16) ?
C14 C15 C16 O4 . . . . -179.86(15) ?
C14 C15 C16 C17 . . . . -0.7(2) ?
C20 O3 C17 C18 . . . . -74.3(2) ?
C20 O3 C17 C16 . . . . 110.4(2) ?
O4 C16 C17 O3 . . . . -3.0(2) ?
C15 C16 C17 O3 . . . . 177.76(14) ?
O4 C16 C17 C18 . . . . -178.36(14) ?
C15 C16 C17 C18 . . . . 2.4(3) ?
C21 O2 C18 C19 . . . . 5.1(3) ?
C21 O2 C18 C17 . . . . -175.55(15) ?
O3 C17 C18 O2 . . . . 2.4(2) ?
C16 C17 C18 O2 . . . . 177.65(15) ?
O3 C17 C18 C19 . . . . -178.19(15) ?
C16 C17 C18 C19 . . . . -2.9(3) ?
O2 C18 C19 C14 . . . . -178.86(15) ?
C17 C18 C19 C14 . . . . 1.8(3) ?
C15 C14 C19 C18 . . . . -0.1(2) ?
C13 C14 C19 C18 . . . . -179.70(15) ?
C1 C2 C23 C24B . . . . -17.4(5) ?
C3 C2 C23 C24B . . . . 160.9(4) ?
C1 C2 C23 C24A . . . . 10.0(3) ?
C3 C2 C23 C24A . . . . -171.7(2) ?
C2 C23 C24A C25A . . . . -43.2(5) ?
C23 C24A C25A C26 . . . . 65.8(6) ?
C2 C23 C24B C25B . . . . 48.5(11) ?
C23 C24B C25B C26 . . . . -66.0(13) ?
C2 C1 C26 C25A . . . . 19.8(3) ?
S1 C1 C26 C25A . . . . -157.6(2) ?
C2 C1 C26 C25B . . . . -16.8(5) ?
S1 C1 C26 C25B . . . . 165.8(4) ?
C24A C25A C26 C1 . . . . -51.2(4) ?
C24A C25A C26 C25B . . . . 44.1(5) ?
C24B C25B C26 C1 . . . . 48.8(9) ?
C24B C25B C26 C25A . . . . -48.1(7) ?
